data_4080303
loop_
_publ_author_name
'Cole, Marcus L.'
'Deacon, Glen B.'
'Junk, Peter C.'
'Wang, Jun'

_publ_section_title
;
 Bulky Formamidinate-Supported Lanthanoid Halides and Alkyls, Including a
 Rare Terminal La--Me Species
;
_journal_issue 5
_journal_name_full Organometallics
_journal_page_first 1370
_journal_paper_doi 10.1021/om301048b
_journal_volume 32
_journal_year 2013
_chemical_formula_moiety 'C55 H81 La N4 O'
_chemical_formula_sum 'C55 H81 La N4 O'
_chemical_formula_weight 953.15
_chemical_name_common '[La(DippForm)2Me(THF)]'
_chemical_name_systematic
;
 ?
;
_space_group_IT_number 2
_symmetry_cell_setting triclinic
_symmetry_space_group_name_Hall '-P 1'
_symmetry_space_group_name_H-M 'P -1'
_atom_sites_solution_hydrogens geom
_atom_sites_solution_primary direct
_atom_sites_solution_secondary difmap
_audit_creation_method SHELXL-97
_cell_angle_alpha 83.6830(10)
_cell_angle_beta 77.9540(10)
_cell_angle_gamma 80.9800(10)
_cell_formula_units_Z 2
_cell_length_a 11.2278(2)
_cell_length_b 14.7760(3)
_cell_length_c 16.4311(3)
_cell_measurement_reflns_used 32704
_cell_measurement_temperature 123(1)
_cell_measurement_theta_max 27.50
_cell_measurement_theta_min 1.87
_cell_volume 2624.51(9)
_computing_cell_refinement 'Bruker Apex2 v2.0 (Bruker AXS, 2005)'
_computing_data_collection 'Bruker Apex2 v2.0 (Bruker AXS, 2005)'
_computing_data_reduction 'Bruker Apex2 v2.0 (Bruker AXS, 2005)'
_computing_molecular_graphics 'X-Seed (Barbour, 2001)'
_computing_publication_material 'CIFTAB (Sheldrick, 1997)'
_computing_structure_refinement 'SHELXL-97 (Sheldrick, 1997)'
_computing_structure_solution 'SHELXS-97 (Sheldrick, 1990)'
_diffrn_ambient_temperature 123(1)
_diffrn_measured_fraction_theta_full 0.999
_diffrn_measured_fraction_theta_max 0.999
_diffrn_measurement_device_type 'Bruker X8 Apex II CCD'
_diffrn_measurement_method 'phi and omega scans'
_diffrn_radiation_monochromator graphite
_diffrn_radiation_source 'fine-focus sealed tube'
_diffrn_radiation_type MoK\a
_diffrn_radiation_wavelength 0.71073
_diffrn_reflns_av_R_equivalents 0.0554
_diffrn_reflns_av_sigmaI/netI 0.0754
_diffrn_reflns_limit_h_max 14
_diffrn_reflns_limit_h_min -14
_diffrn_reflns_limit_k_max 19
_diffrn_reflns_limit_k_min -19
_diffrn_reflns_limit_l_max 21
_diffrn_reflns_limit_l_min -21
_diffrn_reflns_number 32704
_diffrn_reflns_theta_full 27.50
_diffrn_reflns_theta_max 27.50
_diffrn_reflns_theta_min 1.87
_exptl_absorpt_coefficient_mu 0.853
_exptl_absorpt_correction_T_max 0.9586
_exptl_absorpt_correction_T_min 0.9195
_exptl_absorpt_correction_type multi-scan
_exptl_absorpt_process_details SADABS
_exptl_crystal_colour colorless
_exptl_crystal_density_diffrn 1.206
_exptl_crystal_density_method 'not measured'
_exptl_crystal_description prism
_exptl_crystal_F_000 1008
_exptl_crystal_size_max 0.10
_exptl_crystal_size_mid 0.10
_exptl_crystal_size_min 0.05
_refine_diff_density_max 0.911
_refine_diff_density_min -0.693
_refine_diff_density_rms 0.093
_refine_ls_extinction_expression Fc^*^=kFc[1+0.001xFc^2^\l^3^/sin(2\q)]^-1/4^
_refine_ls_extinction_method SHELXL
_refine_ls_goodness_of_fit_ref 1.014
_refine_ls_hydrogen_treatment constr
_refine_ls_matrix_type full
_refine_ls_number_parameters 567
_refine_ls_number_reflns 12055
_refine_ls_number_restraints 0
_refine_ls_restrained_S_all 1.014
_refine_ls_R_factor_all 0.0582
_refine_ls_R_factor_gt 0.0408
_refine_ls_shift/su_max 0.002
_refine_ls_shift/su_mean 0.000
_refine_ls_structure_factor_coef Fsqd
_refine_ls_weighting_details 'calc w=1/[\s^2^(Fo^2^)+(0.2000P)^2^+0.0000P] where P=(Fo^2^+2Fc^2^)/3'
_refine_ls_weighting_scheme calc
_refine_ls_wR_factor_gt 0.0720
_refine_ls_wR_factor_ref 0.0764
_reflns_number_gt 9845
_reflns_number_total 12055
_reflns_threshold_expression >2sigma(I)
_cod_data_source_file om301048b_si_002.cif
_cod_data_source_block 7
_cod_depositor_comments
;
The following automatic conversions were performed:

'_exptl_absorpt_correction_type' value 'Multi-scan' changed to
'multi-scan' according to
/home/saulius/struct/CIF-dictionaries/cif_core.dic dictionary named
'cif_core.dic' version 2.4.2 from 2011-04-26.

Automatic conversion script
Id: cif_fix_values 1891 2012-01-12 08:04:46Z andrius 
;
_cod_original_sg_symbol_Hall -P1
_cod_original_sg_symbol_H-M P-1
_cod_database_code 4080303

loop_
_symmetry_equiv_pos_as_xyz
'x, y, z'
'-x, -y, -z'

loop_
_atom_site_label
_atom_site_type_symbol
_atom_site_fract_x
_atom_site_fract_y
_atom_site_fract_z
_atom_site_U_iso_or_equiv
_atom_site_adp_type
_atom_site_occupancy
_atom_site_symmetry_multiplicity
_atom_site_calc_flag
_atom_site_refinement_flags
La1 La 0.783442(15) 0.788439(11) 0.715247(11) 0.01315(5) Uani 1 1 d .
O1 O 0.75191(18) 0.91073(14) 0.59637(13) 0.0262(5) Uani 1 1 d .
N1 N 0.8133(2) 0.61434(15) 0.72326(14) 0.0164(5) Uani 1 1 d .
C1 C 0.8373(2) 0.61177(19) 0.64184(17) 0.0177(6) Uani 1 1 d .
H1 H 0.8726 0.5572 0.6180 0.021 Uiso 1 1 calc R
N2 N 0.81111(19) 0.68707(15) 0.59383(14) 0.0155(5) Uani 1 1 d .
C2 C 0.8311(3) 0.52971(19) 0.77292(17) 0.0195(6) Uani 1 1 d .
N3 N 0.5901(2) 0.88051(15) 0.78588(14) 0.0170(5) Uani 1 1 d .
C3 C 0.9218(3) 0.5163(2) 0.82148(18) 0.0237(7) Uani 1 1 d .
N4 N 0.7098(2) 0.79959(15) 0.87226(14) 0.0165(5) Uani 1 1 d .
C4 C 0.9384(3) 0.4341(2) 0.87028(19) 0.0293(7) Uani 1 1 d .
H4 H 0.9988 0.4245 0.9026 0.035 Uiso 1 1 calc R
C5 C 0.8658(3) 0.3663(2) 0.87118(19) 0.0310(8) Uani 1 1 d .
H5 H 0.8786 0.3110 0.9031 0.037 Uiso 1 1 calc R
C6 C 0.7749(3) 0.3807(2) 0.82489(19) 0.0284(7) Uani 1 1 d .
H6 H 0.7262 0.3348 0.8266 0.034 Uiso 1 1 calc R
C7 C 0.7536(3) 0.46200(19) 0.77556(17) 0.0207(6) Uani 1 1 d .
C8 C 1.0049(3) 0.5891(2) 0.8194(2) 0.0319(8) Uani 1 1 d .
H8 H 0.9629 0.6479 0.7991 0.038 Uiso 1 1 calc R
C9 C 1.0313(3) 0.6018(2) 0.9037(2) 0.0377(8) Uani 1 1 d .
H9A H 1.0791 0.5471 0.9230 0.057 Uiso 1 1 calc R
H9B H 0.9551 0.6135 0.9428 0.057 Uiso 1 1 calc R
H9C H 1.0763 0.6529 0.8988 0.057 Uiso 1 1 calc R
C10 C 1.1235(4) 0.5666(3) 0.7568(2) 0.0678(15) Uani 1 1 d .
H10A H 1.1725 0.6155 0.7513 0.102 Uiso 1 1 calc R
H10B H 1.1046 0.5599 0.7036 0.102 Uiso 1 1 calc R
H10C H 1.1684 0.5103 0.7759 0.102 Uiso 1 1 calc R
C11 C 0.6488(3) 0.4804(2) 0.72870(19) 0.0248(7) Uani 1 1 d .
H11 H 0.6816 0.5061 0.6724 0.030 Uiso 1 1 calc R
C12 C 0.5938(3) 0.3948(2) 0.7191(2) 0.0407(9) Uani 1 1 d .
H12A H 0.6578 0.3495 0.6940 0.061 Uiso 1 1 calc R
H12B H 0.5337 0.4109 0.6842 0.061 Uiso 1 1 calc R
H12C H 0.5553 0.3703 0.7730 0.061 Uiso 1 1 calc R
C13 C 0.5465(3) 0.5523(2) 0.7687(2) 0.0326(8) Uani 1 1 d .
H13A H 0.5117 0.5291 0.8240 0.049 Uiso 1 1 calc R
H13B H 0.4838 0.5653 0.7357 0.049 Uiso 1 1 calc R
H13C H 0.5799 0.6076 0.7715 0.049 Uiso 1 1 calc R
C14 C 0.8509(3) 0.68440(18) 0.50617(17) 0.0183(6) Uani 1 1 d .
C15 C 0.9763(3) 0.6778(2) 0.46906(18) 0.0227(6) Uani 1 1 d .
C16 C 1.0101(3) 0.6724(2) 0.38328(19) 0.0312(7) Uani 1 1 d .
H16 H 1.0930 0.6671 0.3584 0.037 Uiso 1 1 calc R
C17 C 0.9243(3) 0.6747(2) 0.3342(2) 0.0373(8) Uani 1 1 d .
H17 H 0.9487 0.6697 0.2770 0.045 Uiso 1 1 calc R
C18 C 0.8011(3) 0.6846(2) 0.3711(2) 0.0332(8) Uani 1 1 d .
H18 H 0.7428 0.6876 0.3378 0.040 Uiso 1 1 calc R
C19 C 0.7621(3) 0.69006(19) 0.45630(18) 0.0224(6) Uani 1 1 d .
C20 C 1.0763(3) 0.6762(2) 0.51898(19) 0.0256(7) Uani 1 1 d .
H20 H 1.0363 0.6881 0.5765 0.031 Uiso 1 1 calc R
C21 C 1.1602(3) 0.7501(2) 0.4853(2) 0.0382(9) Uani 1 1 d .
H21A H 1.2044 0.7376 0.4302 0.057 Uiso 1 1 calc R
H21B H 1.2175 0.7495 0.5214 0.057 Uiso 1 1 calc R
H21C H 1.1112 0.8094 0.4834 0.057 Uiso 1 1 calc R
C22 C 1.1550(3) 0.5818(2) 0.5209(2) 0.0349(8) Uani 1 1 d .
H22A H 1.1035 0.5357 0.5449 0.052 Uiso 1 1 calc R
H22B H 1.2159 0.5820 0.5541 0.052 Uiso 1 1 calc R
H22C H 1.1948 0.5684 0.4651 0.052 Uiso 1 1 calc R
C23 C 0.6255(3) 0.6981(2) 0.49473(19) 0.0253(7) Uani 1 1 d .
H23 H 0.6137 0.7230 0.5491 0.030 Uiso 1 1 calc R
C24 C 0.5806(3) 0.6038(2) 0.5095(2) 0.0384(9) Uani 1 1 d .
H24A H 0.5899 0.5782 0.4570 0.058 Uiso 1 1 calc R
H24B H 0.4955 0.6105 0.5364 0.058 Uiso 1 1 calc R
H24C H 0.6283 0.5635 0.5444 0.058 Uiso 1 1 calc R
C25 C 0.5460(3) 0.7626(2) 0.4423(2) 0.0321(8) Uani 1 1 d .
H25A H 0.5767 0.8206 0.4300 0.048 Uiso 1 1 calc R
H25B H 0.4628 0.7716 0.4727 0.048 Uiso 1 1 calc R
H25C H 0.5483 0.7361 0.3911 0.048 Uiso 1 1 calc R
C26 C 0.6135(2) 0.85957(18) 0.86162(17) 0.0173(6) Uani 1 1 d .
H26 H 0.5624 0.8869 0.9071 0.021 Uiso 1 1 calc R
C27 C 0.4829(2) 0.94335(18) 0.77548(16) 0.0168(6) Uani 1 1 d .
C28 C 0.3825(3) 0.9086(2) 0.75715(18) 0.0215(6) Uani 1 1 d .
C29 C 0.2807(3) 0.9693(2) 0.74312(19) 0.0273(7) Uani 1 1 d .
H29 H 0.2132 0.9470 0.7323 0.033 Uiso 1 1 calc R
C30 C 0.2781(3) 1.0628(2) 0.7450(2) 0.0306(7) Uani 1 1 d .
H30 H 0.2098 1.1032 0.7344 0.037 Uiso 1 1 calc R
C31 C 0.3769(3) 1.0959(2) 0.76270(19) 0.0287(7) Uani 1 1 d .
H31 H 0.3742 1.1590 0.7639 0.034 Uiso 1 1 calc R
C32 C 0.4804(3) 1.03783(19) 0.77881(18) 0.0217(6) Uani 1 1 d .
C33 C 0.3832(3) 0.8061(2) 0.7553(2) 0.0263(7) Uani 1 1 d .
H33 H 0.4659 0.7757 0.7600 0.032 Uiso 1 1 calc R
C34 C 0.3564(3) 0.7816(2) 0.6736(2) 0.0342(8) Uani 1 1 d .
H34A H 0.2757 0.8105 0.6673 0.051 Uiso 1 1 calc R
H34B H 0.3604 0.7161 0.6745 0.051 Uiso 1 1 calc R
H34C H 0.4162 0.8028 0.6276 0.051 Uiso 1 1 calc R
C35 C 0.2929(3) 0.7690(2) 0.8301(2) 0.0393(9) Uani 1 1 d .
H35A H 0.3108 0.7852 0.8808 0.059 Uiso 1 1 calc R
H35B H 0.3007 0.7033 0.8307 0.059 Uiso 1 1 calc R
H35C H 0.2104 0.7952 0.8257 0.059 Uiso 1 1 calc R
C36 C 0.5877(3) 1.0775(2) 0.7977(2) 0.0264(7) Uani 1 1 d .
H36 H 0.6380 1.0274 0.8244 0.032 Uiso 1 1 calc R
C37 C 0.5464(3) 1.1526(3) 0.8585(2) 0.0487(10) Uani 1 1 d .
H37A H 0.4996 1.2039 0.8332 0.073 Uiso 1 1 calc R
H37B H 0.6172 1.1720 0.8718 0.073 Uiso 1 1 calc R
H37C H 0.4964 1.1289 0.9086 0.073 Uiso 1 1 calc R
C38 C 0.6689(3) 1.1133(3) 0.7184(2) 0.0507(11) Uani 1 1 d .
H38A H 0.7004 1.0640 0.6829 0.076 Uiso 1 1 calc R
H38B H 0.7362 1.1371 0.7325 0.076 Uiso 1 1 calc R
H38C H 0.6215 1.1613 0.6897 0.076 Uiso 1 1 calc R
C39 C 0.7371(2) 0.7795(2) 0.95374(18) 0.0212(6) Uani 1 1 d .
C40 C 0.8001(3) 0.8380(2) 0.9857(2) 0.0297(7) Uani 1 1 d .
C41 C 0.8290(3) 0.8122(3) 1.0641(2) 0.0413(9) Uani 1 1 d .
H41 H 0.8700 0.8503 1.0867 0.050 Uiso 1 1 calc R
C42 C 0.7990(3) 0.7329(3) 1.1090(2) 0.0451(10) Uani 1 1 d .
H42 H 0.8203 0.7171 1.1609 0.054 Uiso 1 1 calc R
C43 C 0.7371(3) 0.6762(2) 1.0768(2) 0.0378(8) Uani 1 1 d .
H43 H 0.7165 0.6222 1.1077 0.045 Uiso 1 1 calc R
C44 C 0.7051(3) 0.6981(2) 0.99946(19) 0.0259(7) Uani 1 1 d .
C45 C 0.8343(3) 0.9265(3) 0.9388(2) 0.0413(9) Uani 1 1 d .
H45 H 0.8094 0.9309 0.8847 0.050 Uiso 1 1 calc R
C46 C 0.7651(3) 1.0094(3) 0.9851(3) 0.0508(10) Uani 1 1 d .
H46A H 0.6782 1.0096 0.9909 0.076 Uiso 1 1 calc R
H46B H 0.7882 1.0650 0.9540 0.076 Uiso 1 1 calc R
H46C H 0.7855 1.0056 1.0394 0.076 Uiso 1 1 calc R
C47 C 0.9731(3) 0.9273(3) 0.9224(3) 0.0633(14) Uani 1 1 d .
H47A H 1.0001 0.9224 0.9746 0.095 Uiso 1 1 calc R
H47B H 0.9926 0.9837 0.8912 0.095 Uiso 1 1 calc R
H47C H 1.0138 0.8762 0.8911 0.095 Uiso 1 1 calc R
C48 C 0.6339(3) 0.6380(2) 0.96463(19) 0.0284(7) Uani 1 1 d .
H48 H 0.6606 0.6428 0.9038 0.034 Uiso 1 1 calc R
C49 C 0.6566(3) 0.5366(2) 0.9947(2) 0.0396(9) Uani 1 1 d .
H49A H 0.7435 0.5165 0.9869 0.059 Uiso 1 1 calc R
H49B H 0.6203 0.5011 0.9633 0.059 Uiso 1 1 calc R
H49C H 0.6204 0.5283 1.0529 0.059 Uiso 1 1 calc R
C50 C 0.4966(3) 0.6736(2) 0.9838(2) 0.0351(8) Uani 1 1 d .
H50A H 0.4664 0.6666 1.0429 0.053 Uiso 1 1 calc R
H50B H 0.4535 0.6392 0.9560 0.053 Uiso 1 1 calc R
H50C H 0.4836 0.7374 0.9644 0.053 Uiso 1 1 calc R
C51 C 0.9821(3) 0.8502(2) 0.7054(2) 0.0304(7) Uani 1 1 d .
H51A H 0.9657 0.9151 0.7114 0.046 Uiso 1 1 calc R
H51B H 1.0339 0.8391 0.6521 0.046 Uiso 1 1 calc R
H51C H 1.0228 0.8200 0.7489 0.046 Uiso 1 1 calc R
C52 C 0.8571(3) 0.9341(3) 0.5349(2) 0.0429(9) Uani 1 1 d .
H52A H 0.9224 0.8824 0.5296 0.051 Uiso 1 1 calc R
H52B H 0.8882 0.9860 0.5504 0.051 Uiso 1 1 calc R
C53 C 0.8114(3) 0.9579(3) 0.4548(2) 0.0437(9) Uani 1 1 d .
H53A H 0.8143 0.9034 0.4260 0.052 Uiso 1 1 calc R
H53B H 0.8588 1.0009 0.4180 0.052 Uiso 1 1 calc R
C54 C 0.6802(3) 1.0012(2) 0.4844(2) 0.0373(8) Uani 1 1 d .
H54A H 0.6765 1.0651 0.4946 0.045 Uiso 1 1 calc R
H54B H 0.6295 0.9974 0.4441 0.045 Uiso 1 1 calc R
C55 C 0.6405(3) 0.9436(2) 0.5644(2) 0.0301(7) Uani 1 1 d .
H55A H 0.5818 0.9804 0.6041 0.036 Uiso 1 1 calc R
H55B H 0.6030 0.8925 0.5537 0.036 Uiso 1 1 calc R

loop_
_atom_site_aniso_label
_atom_site_aniso_U_11
_atom_site_aniso_U_22
_atom_site_aniso_U_33
_atom_site_aniso_U_23
_atom_site_aniso_U_13
_atom_site_aniso_U_12
La1 0.01202(7) 0.01398(8) 0.01218(8) -0.00198(5) -0.00099(5) 0.00088(5)
O1 0.0263(11) 0.0262(12) 0.0219(12) 0.0057(9) -0.0031(9) 0.0012(9)
N1 0.0174(12) 0.0158(12) 0.0145(12) -0.0013(9) -0.0015(10) 0.0004(10)
C1 0.0171(14) 0.0170(14) 0.0185(15) -0.0036(11) -0.0026(12) -0.0004(11)
N2 0.0143(11) 0.0190(12) 0.0125(12) -0.0018(9) -0.0027(9) 0.0000(10)
C2 0.0235(15) 0.0181(15) 0.0130(14) -0.0021(11) 0.0023(12) 0.0021(12)
N3 0.0166(12) 0.0158(12) 0.0178(13) -0.0046(9) -0.0021(10) 0.0009(10)
C3 0.0239(15) 0.0244(16) 0.0184(16) 0.0007(12) -0.0003(13) 0.0027(13)
N4 0.0148(11) 0.0194(12) 0.0146(12) -0.0017(9) -0.0033(9) 0.0001(10)
C4 0.0293(17) 0.0301(18) 0.0224(17) 0.0006(13) -0.0032(14) 0.0099(14)
C5 0.0413(19) 0.0200(16) 0.0217(17) 0.0061(13) 0.0045(15) 0.0069(15)
C6 0.0333(18) 0.0220(16) 0.0241(17) 0.0006(13) 0.0064(14) -0.0038(14)
C7 0.0255(15) 0.0165(14) 0.0152(14) -0.0026(11) 0.0048(12) 0.0009(12)
C8 0.0368(19) 0.0357(19) 0.0269(18) 0.0082(14) -0.0182(15) -0.0077(16)
C9 0.0304(18) 0.052(2) 0.032(2) -0.0088(16) -0.0093(16) -0.0029(17)
C10 0.066(3) 0.113(4) 0.032(2) -0.016(2) 0.011(2) -0.056(3)
C11 0.0299(16) 0.0240(16) 0.0197(16) -0.0022(12) 0.0003(13) -0.0080(14)
C12 0.041(2) 0.034(2) 0.049(2) -0.0051(17) -0.0038(18) -0.0157(17)
C13 0.0285(17) 0.0361(19) 0.0325(19) -0.0054(15) -0.0052(15) -0.0009(15)
C14 0.0229(14) 0.0162(14) 0.0142(14) -0.0023(11) -0.0034(12) 0.0024(12)
C15 0.0229(15) 0.0231(16) 0.0199(16) -0.0031(12) -0.0013(12) 0.0005(13)
C16 0.0235(16) 0.046(2) 0.0210(17) -0.0072(14) 0.0010(13) 0.0007(15)
C17 0.039(2) 0.058(2) 0.0107(16) -0.0063(15) 0.0004(14) 0.0001(18)
C18 0.0320(18) 0.049(2) 0.0189(17) -0.0056(14) -0.0111(14) 0.0047(16)
C19 0.0273(16) 0.0201(15) 0.0172(15) -0.0003(12) -0.0038(13) 0.0029(13)
C20 0.0220(15) 0.0348(18) 0.0194(16) -0.0074(13) -0.0009(13) -0.0026(14)
C21 0.0282(18) 0.047(2) 0.039(2) -0.0104(17) 0.0015(16) -0.0096(16)
C22 0.0291(17) 0.044(2) 0.0305(19) -0.0057(15) -0.0067(15) 0.0021(16)
C23 0.0226(15) 0.0339(18) 0.0181(16) -0.0042(13) -0.0055(13) 0.0039(14)
C24 0.0290(18) 0.040(2) 0.044(2) 0.0056(17) -0.0079(17) -0.0017(16)
C25 0.0297(17) 0.0362(19) 0.0308(19) -0.0051(14) -0.0132(15) 0.0058(15)
C26 0.0138(13) 0.0196(15) 0.0180(15) -0.0063(11) 0.0025(11) -0.0051(12)
C27 0.0158(13) 0.0201(15) 0.0108(13) -0.0028(11) 0.0004(11) 0.0058(11)
C28 0.0164(14) 0.0275(16) 0.0188(15) -0.0008(12) -0.0029(12) 0.0012(12)
C29 0.0169(15) 0.0371(19) 0.0259(17) -0.0048(14) -0.0052(13) 0.0050(13)
C30 0.0266(17) 0.0336(19) 0.0271(18) -0.0057(14) -0.0096(14) 0.0181(14)
C31 0.0371(18) 0.0194(16) 0.0266(18) -0.0042(13) -0.0055(15) 0.0064(14)
C32 0.0245(15) 0.0210(15) 0.0164(15) -0.0032(12) -0.0003(12) 0.0024(13)
C33 0.0153(14) 0.0263(17) 0.0379(19) 0.0007(14) -0.0087(14) -0.0018(13)
C34 0.0326(18) 0.0319(19) 0.038(2) -0.0084(15) -0.0049(16) -0.0028(15)
C35 0.041(2) 0.045(2) 0.035(2) 0.0060(16) -0.0138(17) -0.0141(18)
C36 0.0317(17) 0.0185(15) 0.0289(18) -0.0022(13) -0.0076(14) -0.0007(13)
C37 0.048(2) 0.046(2) 0.054(3) -0.0303(19) 0.001(2) -0.0105(19)
C38 0.043(2) 0.068(3) 0.044(2) -0.013(2) 0.0013(19) -0.023(2)
C39 0.0149(14) 0.0305(17) 0.0158(15) -0.0060(12) -0.0019(12) 0.0064(12)
C40 0.0180(15) 0.049(2) 0.0229(17) -0.0150(15) -0.0046(13) 0.0017(15)
C41 0.0282(18) 0.066(3) 0.034(2) -0.0244(19) -0.0153(16) 0.0069(18)
C42 0.044(2) 0.067(3) 0.0207(19) -0.0172(18) -0.0179(17) 0.027(2)
C43 0.042(2) 0.044(2) 0.0199(17) -0.0021(15) -0.0063(15) 0.0196(17)
C44 0.0229(15) 0.0318(18) 0.0172(15) -0.0062(13) 0.0007(13) 0.0105(13)
C45 0.036(2) 0.059(3) 0.037(2) -0.0184(18) -0.0076(17) -0.0196(19)
C46 0.048(2) 0.048(2) 0.062(3) -0.014(2) -0.013(2) -0.010(2)
C47 0.041(2) 0.095(4) 0.063(3) -0.044(3) 0.005(2) -0.032(2)
C48 0.0392(19) 0.0224(16) 0.0181(16) 0.0035(12) 0.0002(14) 0.0013(14)
C49 0.047(2) 0.0257(18) 0.033(2) 0.0054(15) 0.0095(17) 0.0066(16)
C50 0.0343(19) 0.0268(18) 0.042(2) -0.0008(15) -0.0051(16) -0.0029(15)
C51 0.0242(16) 0.0382(19) 0.0287(18) -0.0042(14) -0.0037(14) -0.0053(15)
C52 0.0238(17) 0.061(3) 0.034(2) 0.0156(18) 0.0031(15) 0.0001(17)
C53 0.035(2) 0.062(3) 0.027(2) 0.0098(17) 0.0006(16) -0.0033(18)
C54 0.0328(19) 0.045(2) 0.030(2) 0.0132(16) -0.0073(16) -0.0012(16)
C55 0.0272(17) 0.0377(19) 0.0252(18) 0.0037(14) -0.0068(14) -0.0063(15)

loop_
_atom_type_symbol
_atom_type_description
_atom_type_scat_dispersion_real
_atom_type_scat_dispersion_imag
_atom_type_scat_source
C C 0.0033 0.0016 'International Tables Vol C Tables 4.2.6.8 and 6.1.1.4'
H H 0.0000 0.0000 'International Tables Vol C Tables 4.2.6.8 and 6.1.1.4'
N N 0.0061 0.0033 'International Tables Vol C Tables 4.2.6.8 and 6.1.1.4'
O O 0.0106 0.0060 'International Tables Vol C Tables 4.2.6.8 and 6.1.1.4'
La La -0.2871 2.4523 'International Tables Vol C Tables 4.2.6.8 and 6.1.1.4'

loop_
_geom_angle_atom_site_label_1
_geom_angle_atom_site_label_2
_geom_angle_atom_site_label_3
_geom_angle
N3 La1 C51 117.66(9)
N3 La1 N1 122.52(7)
C51 La1 N1 111.85(9)
N3 La1 O1 80.95(7)
C51 La1 O1 84.34(9)
N1 La1 O1 132.30(7)
N3 La1 N4 53.38(7)
C51 La1 N4 96.16(9)
N1 La1 N4 95.22(7)
O1 La1 N4 128.59(7)
N3 La1 N2 128.07(7)
C51 La1 N2 107.59(9)
N1 La1 N2 53.08(7)
O1 La1 N2 79.46(7)
N4 La1 N2 145.50(7)
C52 O1 C55 109.4(2)
C52 O1 La1 119.43(18)
C55 O1 La1 128.52(16)
C1 N1 C2 117.8(2)
C1 N1 La1 93.33(16)
C2 N1 La1 147.79(18)
N1 C1 N2 119.7(2)
N1 C1 H1 120.1
N2 C1 H1 120.1
C1 N2 C14 118.1(2)
C1 N2 La1 91.76(16)
C14 N2 La1 143.67(17)
C3 C2 C7 120.7(3)
C3 C2 N1 119.3(2)
C7 C2 N1 119.9(3)
C26 N3 C27 118.8(2)
C26 N3 La1 94.53(17)
C27 N3 La1 146.46(18)
C4 C3 C2 119.2(3)
C4 C3 C8 119.8(3)
C2 C3 C8 121.0(3)
C26 N4 C39 119.1(2)
C26 N4 La1 92.44(17)
C39 N4 La1 147.57(17)
C5 C4 C3 120.5(3)
C5 C4 H4 119.7
C3 C4 H4 119.7
C6 C5 C4 120.1(3)
C6 C5 H5 120.0
C4 C5 H5 120.0
C5 C6 C7 121.8(3)
C5 C6 H6 119.1
C7 C6 H6 119.1
C6 C7 C2 117.7(3)
C6 C7 C11 121.9(3)
C2 C7 C11 120.3(3)
C9 C8 C10 110.9(3)
C9 C8 C3 114.0(3)
C10 C8 C3 109.3(3)
C9 C8 H8 107.4
C10 C8 H8 107.4
C3 C8 H8 107.4
C8 C9 H9A 109.5
C8 C9 H9B 109.5
H9A C9 H9B 109.5
C8 C9 H9C 109.5
H9A C9 H9C 109.5
H9B C9 H9C 109.5
C8 C10 H10A 109.5
C8 C10 H10B 109.5
H10A C10 H10B 109.5
C8 C10 H10C 109.5
H10A C10 H10C 109.5
H10B C10 H10C 109.5
C7 C11 C13 111.4(2)
C7 C11 C12 114.4(3)
C13 C11 C12 109.2(3)
C7 C11 H11 107.2
C13 C11 H11 107.2
C12 C11 H11 107.2
C11 C12 H12A 109.5
C11 C12 H12B 109.5
H12A C12 H12B 109.5
C11 C12 H12C 109.5
H12A C12 H12C 109.5
H12B C12 H12C 109.5
C11 C13 H13A 109.5
C11 C13 H13B 109.5
H13A C13 H13B 109.5
C11 C13 H13C 109.5
H13A C13 H13C 109.5
H13B C13 H13C 109.5
C19 C14 C15 120.1(3)
C19 C14 N2 118.7(2)
C15 C14 N2 121.2(2)
C16 C15 C14 118.7(3)
C16 C15 C20 118.7(3)
C14 C15 C20 122.7(3)
C17 C16 C15 121.7(3)
C17 C16 H16 119.1
C15 C16 H16 119.1
C16 C17 C18 119.0(3)
C16 C17 H17 120.5
C18 C17 H17 120.5
C17 C18 C19 121.8(3)
C17 C18 H18 119.1
C19 C18 H18 119.1
C18 C19 C14 118.7(3)
C18 C19 C23 120.1(3)
C14 C19 C23 121.2(3)
C15 C20 C22 111.1(2)
C15 C20 C21 112.7(3)
C22 C20 C21 109.1(3)
C15 C20 H20 107.9
C22 C20 H20 107.9
C21 C20 H20 107.9
C20 C21 H21A 109.5
C20 C21 H21B 109.5
H21A C21 H21B 109.5
C20 C21 H21C 109.5
H21A C21 H21C 109.5
H21B C21 H21C 109.5
C20 C22 H22A 109.5
C20 C22 H22B 109.5
H22A C22 H22B 109.5
C20 C22 H22C 109.5
H22A C22 H22C 109.5
H22B C22 H22C 109.5
C19 C23 C25 113.0(3)
C19 C23 C24 111.4(3)
C25 C23 C24 109.1(3)
C19 C23 H23 107.7
C25 C23 H23 107.7
C24 C23 H23 107.7
C23 C24 H24A 109.5
C23 C24 H24B 109.5
H24A C24 H24B 109.5
C23 C24 H24C 109.5
H24A C24 H24C 109.5
H24B C24 H24C 109.5
C23 C25 H25A 109.5
C23 C25 H25B 109.5
H25A C25 H25B 109.5
C23 C25 H25C 109.5
H25A C25 H25C 109.5
H25B C25 H25C 109.5
N4 C26 N3 119.3(2)
N4 C26 H26 120.3
N3 C26 H26 120.3
C32 C27 C28 120.7(3)
C32 C27 N3 120.7(2)
C28 C27 N3 118.4(2)
C29 C28 C27 118.9(3)
C29 C28 C33 120.0(3)
C27 C28 C33 121.1(2)
C30 C29 C28 120.8(3)
C30 C29 H29 119.6
C28 C29 H29 119.6
C31 C30 C29 119.7(3)
C31 C30 H30 120.1
C29 C30 H30 120.1
C30 C31 C32 121.8(3)
C30 C31 H31 119.1
C32 C31 H31 119.1
C31 C32 C27 118.0(3)
C31 C32 C36 120.0(3)
C27 C32 C36 122.0(3)
C28 C33 C34 112.4(3)
C28 C33 C35 111.0(3)
C34 C33 C35 110.6(2)
C28 C33 H33 107.6
C34 C33 H33 107.6
C35 C33 H33 107.6
C33 C34 H34A 109.5
C33 C34 H34B 109.5
H34A C34 H34B 109.5
C33 C34 H34C 109.5
H34A C34 H34C 109.5
H34B C34 H34C 109.5
C33 C35 H35A 109.5
C33 C35 H35B 109.5
H35A C35 H35B 109.5
C33 C35 H35C 109.5
H35A C35 H35C 109.5
H35B C35 H35C 109.5
C32 C36 C38 111.7(3)
C32 C36 C37 112.6(3)
C38 C36 C37 110.2(3)
C32 C36 H36 107.3
C38 C36 H36 107.3
C37 C36 H36 107.3
C36 C37 H37A 109.5
C36 C37 H37B 109.5
H37A C37 H37B 109.5
C36 C37 H37C 109.5
H37A C37 H37C 109.5
H37B C37 H37C 109.5
C36 C38 H38A 109.5
C36 C38 H38B 109.5
H38A C38 H38B 109.5
C36 C38 H38C 109.5
H38A C38 H38C 109.5
H38B C38 H38C 109.5
C44 C39 C40 120.8(3)
C44 C39 N4 118.7(2)
C40 C39 N4 120.4(3)
C41 C40 C39 117.6(3)
C41 C40 C45 120.2(3)
C39 C40 C45 122.3(3)
C42 C41 C40 122.1(3)
C42 C41 H41 119.0
C40 C41 H41 119.0
C41 C42 C43 119.7(3)
C41 C42 H42 120.2
C43 C42 H42 120.2
C42 C43 C44 121.1(3)
C42 C43 H43 119.5
C44 C43 H43 119.5
C43 C44 C39 118.8(3)
C43 C44 C48 121.6(3)
C39 C44 C48 119.6(3)
C40 C45 C47 111.2(3)
C40 C45 C46 111.0(3)
C47 C45 C46 111.3(3)
C40 C45 H45 107.7
C47 C45 H45 107.7
C46 C45 H45 107.7
C45 C46 H46A 109.5
C45 C46 H46B 109.5
H46A C46 H46B 109.5
C45 C46 H46C 109.5
H46A C46 H46C 109.5
H46B C46 H46C 109.5
C45 C47 H47A 109.5
C45 C47 H47B 109.5
H47A C47 H47B 109.5
C45 C47 H47C 109.5
H47A C47 H47C 109.5
H47B C47 H47C 109.5
C44 C48 C49 113.8(3)
C44 C48 C50 110.3(3)
C49 C48 C50 110.4(3)
C44 C48 H48 107.4
C49 C48 H48 107.4
C50 C48 H48 107.4
C48 C49 H49A 109.5
C48 C49 H49B 109.5
H49A C49 H49B 109.5
C48 C49 H49C 109.5
H49A C49 H49C 109.5
H49B C49 H49C 109.5
C48 C50 H50A 109.5
C48 C50 H50B 109.5
H50A C50 H50B 109.5
C48 C50 H50C 109.5
H50A C50 H50C 109.5
H50B C50 H50C 109.5
La1 C51 H51A 109.5
La1 C51 H51B 109.5
H51A C51 H51B 109.5
La1 C51 H51C 109.5
H51A C51 H51C 109.5
H51B C51 H51C 109.5
O1 C52 C53 105.5(3)
O1 C52 H52A 110.7
C53 C52 H52A 110.7
O1 C52 H52B 110.7
C53 C52 H52B 110.7
H52A C52 H52B 108.8
C52 C53 C54 102.4(3)
C52 C53 H53A 111.3
C54 C53 H53A 111.3
C52 C53 H53B 111.3
C54 C53 H53B 111.3
H53A C53 H53B 109.2
C55 C54 C53 102.6(3)
C55 C54 H54A 111.2
C53 C54 H54A 111.2
C55 C54 H54B 111.2
C53 C54 H54B 111.2
H54A C54 H54B 109.2
O1 C55 C54 105.6(2)
O1 C55 H55A 110.6
C54 C55 H55A 110.6
O1 C55 H55B 110.6
C54 C55 H55B 110.6
H55A C55 H55B 108.7

loop_
_geom_bond_atom_site_label_1
_geom_bond_atom_site_label_2
_geom_bond_distance
La1 N3 2.506(2)
La1 C51 2.508(3)
La1 N1 2.534(2)
La1 O1 2.553(2)
La1 N4 2.555(2)
La1 N2 2.564(2)
O1 C52 1.445(4)
O1 C55 1.450(4)
N1 C1 1.312(3)
N1 C2 1.426(3)
C1 N2 1.322(3)
C1 H1 0.9300
N2 C14 1.419(3)
C2 C3 1.398(4)
C2 C7 1.417(4)
N3 C26 1.319(3)
N3 C27 1.428(3)
C3 C4 1.390(4)
C3 C8 1.524(4)
N4 C26 1.315(3)
N4 C39 1.425(3)
C4 C5 1.384(4)
C4 H4 0.9300
C5 C6 1.374(4)
C5 H5 0.9300
C6 C7 1.390(4)
C6 H6 0.9300
C7 C11 1.511(4)
C8 C9 1.512(4)
C8 C10 1.519(5)
C8 H8 0.9800
C9 H9A 0.9600
C9 H9B 0.9600
C9 H9C 0.9600
C10 H10A 0.9600
C10 H10B 0.9600
C10 H10C 0.9600
C11 C13 1.528(4)
C11 C12 1.528(4)
C11 H11 0.9800
C12 H12A 0.9600
C12 H12B 0.9600
C12 H12C 0.9600
C13 H13A 0.9600
C13 H13B 0.9600
C13 H13C 0.9600
C14 C19 1.405(4)
C14 C15 1.406(4)
C15 C16 1.389(4)
C15 C20 1.518(4)
C16 C17 1.374(4)
C16 H16 0.9300
C17 C18 1.381(4)
C17 H17 0.9300
C18 C19 1.384(4)
C18 H18 0.9300
C19 C23 1.523(4)
C20 C22 1.531(4)
C20 C21 1.536(4)
C20 H20 0.9800
C21 H21A 0.9600
C21 H21B 0.9600
C21 H21C 0.9600
C22 H22A 0.9600
C22 H22B 0.9600
C22 H22C 0.9600
C23 C25 1.524(4)
C23 C24 1.533(4)
C23 H23 0.9800
C24 H24A 0.9600
C24 H24B 0.9600
C24 H24C 0.9600
C25 H25A 0.9600
C25 H25B 0.9600
C25 H25C 0.9600
C26 H26 0.9300
C27 C32 1.399(4)
C27 C28 1.408(4)
C28 C29 1.381(4)
C28 C33 1.516(4)
C29 C30 1.381(4)
C29 H29 0.9300
C30 C31 1.374(4)
C30 H30 0.9300
C31 C32 1.387(4)
C31 H31 0.9300
C32 C36 1.520(4)
C33 C34 1.529(4)
C33 C35 1.531(4)
C33 H33 0.9800
C34 H34A 0.9600
C34 H34B 0.9600
C34 H34C 0.9600
C35 H35A 0.9600
C35 H35B 0.9600
C35 H35C 0.9600
C36 C38 1.521(4)
C36 C37 1.526(4)
C36 H36 0.9800
C37 H37A 0.9600
C37 H37B 0.9600
C37 H37C 0.9600
C38 H38A 0.9600
C38 H38B 0.9600
C38 H38C 0.9600
C39 C44 1.401(4)
C39 C40 1.403(4)
C40 C41 1.393(5)
C40 C45 1.505(5)
C41 C42 1.364(5)
C41 H41 0.9300
C42 C43 1.377(5)
C42 H42 0.9300
C43 C44 1.384(4)
C43 H43 0.9300
C44 C48 1.511(4)
C45 C47 1.527(5)
C45 C46 1.530(5)
C45 H45 0.9800
C46 H46A 0.9600
C46 H46B 0.9600
C46 H46C 0.9600
C47 H47A 0.9600
C47 H47B 0.9600
C47 H47C 0.9600
C48 C49 1.525(4)
C48 C50 1.527(4)
C48 H48 0.9800
C49 H49A 0.9600
C49 H49B 0.9600
C49 H49C 0.9600
C50 H50A 0.9600
C50 H50B 0.9600
C50 H50C 0.9600
C51 H51A 0.9600
C51 H51B 0.9600
C51 H51C 0.9600
C52 C53 1.498(5)
C52 H52A 0.9700
C52 H52B 0.9700
C53 C54 1.513(5)
C53 H53A 0.9700
C53 H53B 0.9700
C54 C55 1.510(4)
C54 H54A 0.9700
C54 H54B 0.9700
C55 H55A 0.9700
C55 H55B 0.9700
